data_2217826
loop_
_publ_author_name
'Dionysio, N\'ivea C. F.'
'Bordinh\~ao, Jairo'
'Visentin, Lorenzo do Canto'
'Ronconi, C\'elia Machado'

_publ_section_title
;
 1,5-Bis(2-formylphenoxy)-3-oxapentane
;
_journal_coeditor_code SI2065
_journal_issue 3
_journal_name_full 'Acta Crystallographica Section E'
_journal_page_first o546
_journal_paper_doi 10.1107/S1600536808002948
_journal_volume 64
_journal_year 2008
_chemical_formula_iupac 'C18 H18 O5'
_chemical_formula_moiety 'C18 H18 O5'
_chemical_formula_sum 'C18 H18 O5'
_chemical_formula_weight 314.32
_chemical_name_systematic
;
1,5-Bis(2-formylphenoxy)-3-oxapentane
;
_space_group_IT_number 43
_symmetry_cell_setting orthorhombic
_symmetry_space_group_name_Hall 'F 2 -2d'
_symmetry_space_group_name_H-M 'F d d 2'
_atom_sites_solution_hydrogens geom
_atom_sites_solution_primary direct
_atom_sites_solution_secondary difmap
_audit_creation_method SHELXL97
_cell_angle_alpha 90.00
_cell_angle_beta 90.00
_cell_angle_gamma 90.00
_cell_formula_units_Z 8
_cell_length_a 27.613(6)
_cell_length_b 26.404(5)
_cell_length_c 4.4313(9)
_cell_measurement_reflns_used 50
_cell_measurement_temperature 295(2)
_cell_measurement_theta_max 27.5
_cell_measurement_theta_min 1
_cell_volume 3230.8(11)
_computing_cell_refinement 'PHICHI (Duisenberg <i>et al.</i>,  2000)'
_computing_data_collection 'COLLECT (Nonius, 1998)'
_computing_data_reduction 'EVAL-14 (CCD) (Duisenberg <i>et al.</i>, 2003)'
_computing_molecular_graphics 'ORTEP-3 for Windows (Farrugia, 1997)'
_computing_publication_material 'WinGX (Farrugia, 1999)'
_computing_structure_refinement 'SHELXL97 (Sheldrick, 2008)'
_computing_structure_solution 'SHELXS97 (Sheldrick, 2008)'
_diffrn_ambient_temperature 295(2)
_diffrn_measured_fraction_theta_full 0.997
_diffrn_measured_fraction_theta_max 0.997
_diffrn_measurement_device_type 'Nonius KappaCCD'
_diffrn_measurement_method '\f and \w scans with \k offsets'
_diffrn_radiation_monochromator graphite
_diffrn_radiation_source 'fine-focus sealed tube'
_diffrn_radiation_type MoK\a
_diffrn_radiation_wavelength 0.71073
_diffrn_reflns_av_R_equivalents 0.1343
_diffrn_reflns_av_sigmaI/netI 0.0948
_diffrn_reflns_limit_h_max 35
_diffrn_reflns_limit_h_min -34
_diffrn_reflns_limit_k_max 34
_diffrn_reflns_limit_k_min -34
_diffrn_reflns_limit_l_max 5
_diffrn_reflns_limit_l_min -5
_diffrn_reflns_number 4449
_diffrn_reflns_theta_full 27.50
_diffrn_reflns_theta_max 27.50
_diffrn_reflns_theta_min 3.09
_exptl_absorpt_coefficient_mu 0.094
_exptl_absorpt_correction_type none
_exptl_crystal_colour yellow
_exptl_crystal_density_diffrn 1.292
_exptl_crystal_density_method 'not measured'
_exptl_crystal_description plate
_exptl_crystal_F_000 1328
_exptl_crystal_size_max 0.25
_exptl_crystal_size_mid 0.08
_exptl_crystal_size_min 0.05
_refine_diff_density_max 0.120
_refine_diff_density_min -0.138
_refine_ls_extinction_method none
_refine_ls_goodness_of_fit_ref 0.986
_refine_ls_hydrogen_treatment constr
_refine_ls_matrix_type full
_refine_ls_number_parameters 105
_refine_ls_number_reflns 1043
_refine_ls_number_restraints 0
_refine_ls_restrained_S_all 0.985
_refine_ls_R_factor_all 0.1602
_refine_ls_R_factor_gt 0.0512
_refine_ls_shift/su_max 0.000
_refine_ls_shift/su_mean 0.000
_refine_ls_structure_factor_coef Fsqd
_refine_ls_weighting_details 'w=1/[\s^2^(Fo^2^)+(0.0377P)^2^] where P=(Fo^2^+2Fc^2^)/3'
_refine_ls_weighting_scheme calc
_refine_ls_wR_factor_gt 0.0746
_refine_ls_wR_factor_ref 0.0966
_reflns_number_gt 480
_reflns_number_total 1043
_reflns_threshold_expression I>2\s(I)
_cod_data_source_file si2065.cif
_cod_data_source_block I
_cod_database_code 2217826
_cod_database_fobs_code 2217826

loop_
_symmetry_equiv_pos_as_xyz
'x, y, z'
'-x, -y, z'
'x+1/4, -y+1/4, z+1/4'
'-x+1/4, y+1/4, z+1/4'
'x, y+1/2, z+1/2'
'-x, -y+1/2, z+1/2'
'x+1/4, -y+3/4, z+3/4'
'-x+1/4, y+3/4, z+3/4'
'x+1/2, y, z+1/2'
'-x+1/2, -y, z+1/2'
'x+3/4, -y+1/4, z+3/4'
'-x+3/4, y+1/4, z+3/4'
'x+1/2, y+1/2, z'
'-x+1/2, -y+1/2, z'
'x+3/4, -y+3/4, z+1/4'
'-x+3/4, y+3/4, z+1/4'

loop_
_atom_site_type_symbol
_atom_site_label
_atom_site_fract_x
_atom_site_fract_y
_atom_site_fract_z
_atom_site_U_iso_or_equiv
_atom_site_adp_type
_atom_site_calc_flag
_atom_site_refinement_flags
_atom_site_occupancy
C C1 0.03242(14) 0.47183(13) 1.1699(9) 0.0683(12) Uani d . 1
H H1A 0.0138 0.4508 1.3069 0.082 Uiso calc R 1
H H1B 0.0515 0.4951 1.2902 0.082 Uiso calc R 1
C C2 0.06560(13) 0.43903(12) 0.9883(9) 0.0607(10) Uani d . 1
H H2A 0.0831 0.4162 1.1207 0.073 Uiso calc R 1
H H2B 0.0469 0.4188 0.8472 0.073 Uiso calc R 1
C C3 0.13695(13) 0.44746(12) 0.6829(8) 0.0495(9) Uani d . 1
C C4 0.14652(13) 0.39549(12) 0.6935(9) 0.0622(11) Uani d . 1
H H4 0.1263 0.3740 0.8015 0.075 Uiso calc R 1
C C5 0.18651(15) 0.37623(15) 0.5414(11) 0.0773(13) Uani d . 1
H H5 0.1930 0.3417 0.5519 0.093 Uiso calc R 1
C C6 0.21687(15) 0.40706(15) 0.3753(10) 0.0731(13) Uani d . 1
H H6 0.2433 0.3935 0.2739 0.088 Uiso calc R 1
C C7 0.20743(14) 0.45820(15) 0.3617(9) 0.0677(13) Uani d . 1
H H7 0.2276 0.4791 0.2491 0.081 Uiso calc R 1
C C8 0.16770(12) 0.47928(12) 0.5159(10) 0.0523(10) Uani d . 1
C C9 0.15870(14) 0.53391(13) 0.4966(13) 0.0834(14) Uani d . 1
H H9 0.1323 0.5466 0.6030 0.100 Uiso calc R 1
O O1 0.0000 0.5000 0.9830(7) 0.0529(9) Uani d S 1
O O2 0.09910(9) 0.47057(7) 0.8266(6) 0.0563(7) Uani d . 1
O O3 0.18230(10) 0.56356(10) 0.3560(9) 0.1276(15) Uani d . 1

loop_
_atom_site_aniso_label
_atom_site_aniso_U_11
_atom_site_aniso_U_22
_atom_site_aniso_U_33
_atom_site_aniso_U_12
_atom_site_aniso_U_13
_atom_site_aniso_U_23
C1 0.066(3) 0.085(3) 0.054(3) -0.002(2) -0.005(3) 0.018(2)
C2 0.059(2) 0.061(2) 0.062(3) -0.007(2) -0.011(2) 0.023(2)
C3 0.044(2) 0.045(2) 0.059(3) 0.0026(19) -0.018(2) 0.003(2)
C4 0.060(2) 0.044(2) 0.083(3) -0.0005(18) -0.018(3) 0.0096(19)
C5 0.075(3) 0.047(2) 0.110(4) 0.010(2) -0.029(3) -0.009(3)
C6 0.069(3) 0.066(3) 0.084(3) 0.013(2) -0.012(3) -0.014(3)
C7 0.051(3) 0.073(3) 0.079(3) 0.002(2) -0.006(2) 0.007(2)
C8 0.0426(19) 0.049(2) 0.066(2) 0.0020(18) -0.014(2) 0.011(2)
C9 0.059(3) 0.053(3) 0.138(4) 0.004(2) 0.011(3) 0.023(3)
O1 0.0469(17) 0.066(2) 0.0457(19) -0.0031(18) 0.000 0.000
O2 0.0481(13) 0.0462(13) 0.0746(18) -0.0005(12) 0.0020(13) 0.0170(14)
O3 0.090(2) 0.0707(18) 0.222(4) 0.0013(17) 0.043(3) 0.068(2)

loop_
_atom_type_symbol
_atom_type_description
_atom_type_scat_dispersion_real
_atom_type_scat_dispersion_imag
_atom_type_scat_source
C C 0.0033 0.0016 'International Tables Vol C Tables 4.2.6.8 and 6.1.1.4'
H H 0.0000 0.0000 'International Tables Vol C Tables 4.2.6.8 and 6.1.1.4'
O O 0.0106 0.0060 'International Tables Vol C Tables 4.2.6.8 and 6.1.1.4'

loop_
_geom_angle_atom_site_label_1
_geom_angle_atom_site_label_2
_geom_angle_atom_site_label_3
_geom_angle_site_symmetry_1
_geom_angle
O1 C1 C2 . 111.9(3)
O1 C1 H1A . 109.2
C2 C1 H1A . 109.2
O1 C1 H1B . 109.2
C2 C1 H1B . 109.2
H1A C1 H1B . 107.9
O2 C2 C1 . 109.1(3)
O2 C2 H2A . 109.9
C1 C2 H2A . 109.9
O2 C2 H2B . 109.9
C1 C2 H2B . 109.9
H2A C2 H2B . 108.3
O2 C3 C4 . 124.5(3)
O2 C3 C8 . 116.1(3)
C4 C3 C8 . 119.4(3)
C5 C4 C3 . 119.5(3)
C5 C4 H4 . 120.2
C3 C4 H4 . 120.2
C6 C5 C4 . 121.7(4)
C6 C5 H5 . 119.2
C4 C5 H5 . 119.2
C7 C6 C5 . 119.1(4)
C7 C6 H6 . 120.4
C5 C6 H6 . 120.4
C6 C7 C8 . 121.0(4)
C6 C7 H7 . 119.5
C8 C7 H7 . 119.5
C3 C8 C7 . 119.4(3)
C3 C8 C9 . 121.1(4)
C7 C8 C9 . 119.5(4)
O3 C9 C8 . 125.7(4)
O3 C9 H9 . 117.2
C8 C9 H9 . 117.2
C1 O1 C1 2_565 109.1(4)
C3 O2 C2 . 117.8(2)

loop_
_geom_bond_atom_site_label_1
_geom_bond_atom_site_label_2
_geom_bond_site_symmetry_2
_geom_bond_distance
C1 O1 . 1.429(4)
C1 C2 . 1.496(5)
C1 H1A . 0.9700
C1 H1B . 0.9700
C2 O2 . 1.436(4)
C2 H2A . 0.9700
C2 H2B . 0.9700
C3 O2 . 1.368(4)
C3 C4 . 1.398(4)
C3 C8 . 1.405(4)
C4 C5 . 1.390(5)
C4 H4 . 0.9300
C5 C6 . 1.381(5)
C5 H5 . 0.9300
C6 C7 . 1.377(4)
C6 H6 . 0.9300
C7 C8 . 1.407(5)
C7 H7 . 0.9300
C8 C9 . 1.466(4)
C9 O3 . 1.194(4)
C9 H9 . 0.9300
O1 C1 2_565 1.429(4)

loop_
_geom_hbond_atom_site_label_D
_geom_hbond_atom_site_label_H
_geom_hbond_atom_site_label_A
_geom_hbond_distance_DH
_geom_hbond_distance_HA
_geom_hbond_distance_DA
_geom_hbond_angle_DHA
C9 H9 O2 0.93 2.42 2.764(5) 102

loop_
_geom_torsion_atom_site_label_1
_geom_torsion_atom_site_label_2
_geom_torsion_atom_site_label_3
_geom_torsion_atom_site_label_4
_geom_torsion_site_symmetry_4
_geom_torsion
O1 C1 C2 O2 . 69.3(3)
O2 C3 C4 C5 . -179.1(3)
C8 C3 C4 C5 . 0.7(5)
C3 C4 C5 C6 . -1.0(6)
C4 C5 C6 C7 . 0.5(6)
C5 C6 C7 C8 . 0.4(6)
O2 C3 C8 C7 . -180.0(3)
C4 C3 C8 C7 . 0.2(5)
O2 C3 C8 C9 . -0.8(5)
C4 C3 C8 C9 . 179.4(4)
C6 C7 C8 C3 . -0.8(6)
C6 C7 C8 C9 . -180.0(4)
C3 C8 C9 O3 . -178.5(4)
C7 C8 C9 O3 . 0.6(7)
C2 C1 O1 C1 2_565 176.7(3)
C4 C3 O2 C2 . -3.0(5)
C8 C3 O2 C2 . 177.2(3)
C1 C2 O2 C3 . 170.5(3)
